data_1532389
loop_
_publ_author_name
'Yamnova, N.A.'
'Egorov-Tismenko, Yu.K.'
'Dimitrova, O.V.'
'Kantor, A.P.'

_publ_section_title
;
 Crystal structure of new synthetic (Ca, Na, Li)-carbonate-borate
;
_journal_name_full Kristallografiya
_journal_page_first 623
_journal_page_last 630
_journal_volume 47
_journal_year 2002
_chemical_formula_sum 'C H5.2 B22 Ca6.1 Li5 Na1.6 O47'
_chemical_name_systematic
;
Ca4 (Ca0.7 Na0.3)3 Na0.7 Li5 (B22 O39 (O H)3) (C O3) (O H) ((O H)0.8 (H2 O)0.2)
;
_space_group_IT_number 146
_symmetry_space_group_name_Hall 'R 3'
_symmetry_space_group_name_H-M 'R 3 :H'
_cell_angle_alpha 90
_cell_angle_beta 90
_cell_angle_gamma 120
_cell_formula_units_Z 3
_cell_length_a 8.99
_cell_length_b 8.99
_cell_length_c 35.91
_cell_volume 2513.422
_citation_journal_id_ASTM KRISAJ
_cod_data_source_file Yamnova_KRISAJ_2002_1980.cif
_cod_data_source_block C1H5.2B22Ca6.1Li5Na1.6O47
_cod_original_formula_sum 'C1 H5.2 B22 Ca6.1 Li5 Na1.6 O47'
_cod_database_code 1532389

loop_
_symmetry_equiv_pos_as_xyz
x,y,z
-y,x-y,z
-x+y,-x,z
x+2/3,y+1/3,z+1/3
-y+2/3,x-y+1/3,z+1/3
-x+y+2/3,-x+1/3,z+1/3
x+1/3,y+2/3,z+2/3
-y+1/3,x-y+2/3,z+2/3
-x+y+1/3,-x+2/3,z+2/3

loop_
_atom_site_label
_atom_site_type_symbol
_atom_site_fract_x
_atom_site_fract_y
_atom_site_fract_z
_atom_site_occupancy
_atom_site_U_iso_or_equiv
O11 O-2 0.7733 -0.0055 0.808 1 0.0
Ca1 Ca+2 0.763 0.7353 0.91 1 0.0
O5 O-2 0.8553 0.8342 0.9727 1 0.0
O6 O-2 0.7167 0.5529 0.7981 1 0.0
B6 B+3 0.6672 0.8293 0.8257 1 0.0
O14 O-2 0 0 0.8955 1 0.0
O7 O-2 0.5059 0.4892 0.7524 1 0.0
B8 B+3 0.8834 0.6111 0.6705 1 0.0
O12 O-2 0.7853 0.5039 0.9389 1 0.0
B1 B+3 0.3558 0.5099 0.6378 1 0.0
Na2 Na+1 0 0 0.2673 0.7 0.0
C1 C+4 0 0 0.7275 1 0.0
B5 B+3 0.8434 0.673 0.8262 1 0.0
B4 B+3 0.5877 0.9862 0.8708 1 0.0
O15 O-2 0.5539 0.7005 0.7977 1 0.0
B2 B+3 0.4211 0.3938 0.9375 1 0.0
Ca2 Ca+2 0.3231 0.9182 0.7009 0.7 0.0
O13 O-2 0.2351 0.2771 0.9363 1 0.0
O10 O-2 0.5573 0.8359 0.8551 1 0.0
Na1 Na+1 0.3231 0.9182 0.7009 0.3 0.0
O8 O-2 0.7752 0.7701 0.8441 1 0.0
O4 O-2 0.8567 0.5646 0.8567 1 0.0
O3 O-2 0.5827 0.9504 0.6714 1 0.0
Li3 Li+1 0 0 0.8377 1 0.0
Li1 Li+1 0.295 0.255 0.7517 1 0.0
O17 O-2 0 0 0.0519 1 0.0
O1 O-2 0.4981 0.9748 0.9031 1 0.0
O16 O-2 0.8335 0.9081 0.7304 1 0.0
Ca3 Ca+2 0 0 0.4067 1 0.0
O9 O-2 0.7888 0.577 0.7009 1 0.0
B7 B+3 0 0 0.6048 1 0.0
Li2 Li+1 0 0 0.5009 1 0.0
O2 O-2 0.4867 0.9591 0.9691 1 0.0
B3 B+3 0.5907 0.5791 0.783 1 0.0
